data_2005671
loop_
_publ_author_name
'Naruke, H.'
'Yamase, T.'

_publ_contact_author
;
       Haruo Naruke
       Research Laboratory of Resources Utilization
       Tokyo Institute of Technology
       4259 Nagatsuta, Midori-ku
       Yokohama 226, Japan
;
_publ_section_title
;
 Na~8~H~18~[{Er~3~O(OH)~3~(H~2~O)~3~}~2~Al~2~-(Nb~6~O~19~)~5~].40.5H~2~O
;
_journal_issue 11
_journal_name_full 'Acta Crystallographica Section C'
_journal_page_first 2655
_journal_page_last 2660
_journal_paper_doi 10.1107/S0108270196007366
_journal_volume 52
_journal_year 1996
_chemical_formula_sum 'Al2 Er6 H117 Na8 Nb30 O149.5'
_chemical_formula_weight 6538.47
_space_group_IT_number 2
_symmetry_cell_setting triclinic
_symmetry_space_group_name_Hall '-P 1'
_symmetry_space_group_name_H-M 'P -1'
_atom_type_scat_source '(International Tables for X-ray Crystallography, Vol. IV, 1974)'
_cell_angle_alpha 107.04(6)
_cell_angle_beta 93.75(6)
_cell_angle_gamma 130.71(2)
_cell_formula_units_Z 2
_cell_length_a 28.01(1)
_cell_length_b 28.22(2)
_cell_length_c 19.24(1)
_cell_measurement_reflns_used 20
_cell_measurement_temperature 298
_cell_measurement_theta_max 15.1
_cell_measurement_theta_min 10.9
_cell_volume 10308(14)
_computing_structure_refinement 'TEXSAN (Molecular Structure Corporation, 1989)'
_computing_structure_solution 'DIRDIF92 PATTY (Beurskens et al., 1992)'
_diffrn_measurement_device 'Rigaku AFC-5S'
_diffrn_measurement_method '2\q/\w scans'
_diffrn_radiation_type MoK\a
_diffrn_radiation_wavelength 0.7107
_diffrn_reflns_av_R_equivalents 0.03
_diffrn_reflns_limit_h_max 36
_diffrn_reflns_limit_h_min -39
_diffrn_reflns_limit_k_max 38
_diffrn_reflns_limit_k_min -36
_diffrn_reflns_limit_l_max 24
_diffrn_reflns_limit_l_min 0
_diffrn_reflns_number 49151
_diffrn_reflns_theta_max 30.0
_diffrn_standards_decay_% -2.1
_diffrn_standards_interval_count 100
_diffrn_standards_number 3
_exptl_absorpt_coefficient_mu 4.121
_exptl_absorpt_correction_T_max 1.00
_exptl_absorpt_correction_T_min 0.44
_exptl_absorpt_correction_type 'empirical DIFABS (Walker & Stuart, 1983)'
_exptl_crystal_colour 'pale pink'
_exptl_crystal_density_diffrn 2.11
_exptl_crystal_description Prism
_exptl_crystal_F_000 6130.0
_exptl_crystal_size_max 0.3
_exptl_crystal_size_mid 0.3
_exptl_crystal_size_min 0.2
_refine_diff_density_max 3.56
_refine_diff_density_min -3.13
_refine_ls_extinction_method none
_refine_ls_goodness_of_fit_obs 3.53
_refine_ls_hydrogen_treatment 'not located?'
_refine_ls_number_parameters 1174
_refine_ls_number_reflns 24061
_refine_ls_R_factor_obs 0.076
_refine_ls_shift/esd_max 0.29
_refine_ls_structure_factor_coef F
_refine_ls_weighting_details w=1/\s^2^(F)
_refine_ls_weighting_scheme calc
_refine_ls_wR_factor_obs 0.098
_reflns_number_observed 24061
_reflns_number_total 47664
_reflns_observed_criterion >3sigma(I)
_cod_data_source_file oa1001.cif
_cod_data_source_block ErNbAl
_cod_depositor_comments
;
The following automatic conversions were performed:
'_symmetry_cell_setting' value 'Triclinic' changed to 'triclinic'
according to '/home/saulius/struct/CIF-dictionaries/cif_core.dic'
dictionary named 'cif_core.dic' version 2.4.1 from 2010-06-29.

Automatic conversion script
Id: cif_fix_enum 1527 2010-12-29 10:47:43Z saulius 

The following automatic conversions were performed:

'_symmetry_cell_setting' value 'Triclinic' changed to 'triclinic'
according to /home/saulius/struct/CIF-dictionaries/cif_core.dic
dictionary named 'cif_core.dic' version 2.4.1 from 2010-06-29.

Automatic conversion script
Id: cif_fix_values 1715 2011-07-08 13:25:40Z adriana 

The following automatic conversions were performed:

'_refine_ls_weighting_scheme' value 'w=1/\s^2^(F)' was changed to
'calc'. New tag '_refine_ls_weighting_details' was created. The value
of the new tag was set to 'w=1/\s^2^(F)'.

Automatic conversion script
Id: cif_fix_values 3143 2015-03-26 13:38:13Z robertas 
;
_cod_original_formula_sum 'Er6 Nb30 Al2 Na8 O149.5 H117'
_cod_database_code 2005671

loop_
_symmetry_equiv_pos_as_xyz
'x,   y,   z'
'-x,   -y,   -z'

loop_
_atom_site_aniso_label
_atom_site_aniso_U_11
_atom_site_aniso_U_22
_atom_site_aniso_U_33
_atom_site_aniso_U_12
_atom_site_aniso_U_13
_atom_site_aniso_U_23
Er1 0.0192(7) 0.0191(8) 0.0177(7) 0.0136(7) 0.0064(6) 0.0078(6)
Er2 0.0211(8) 0.0204(8) 0.0202(7) 0.0152(7) 0.0069(6) 0.0078(6)
Er3 0.0181(7) 0.0181(8) 0.0175(7) 0.0130(7) 0.0059(6) 0.0079(6)
Er4 0.0209(7) 0.0225(8) 0.0205(7) 0.0159(7) 0.0084(6) 0.0094(6)
Er5 0.0178(7) 0.0185(8) 0.0183(7) 0.0128(7) 0.0066(6) 0.0084(6)
Er6 0.0181(7) 0.0194(8) 0.0183(7) 0.0130(7) 0.0064(6) 0.0091(6)
Nb1 0.0210(10) 0.023(2) 0.0180(10) 0.0160(10) 0.0080(10) 0.0120(10)
Nb2 0.0170(10) 0.0180(10) 0.0180(10) 0.0130(10) 0.0060(10) 0.0090(10)
Nb3 0.022(2) 0.024(2) 0.0190(10) 0.0170(10) 0.0050(10) 0.0100(10)
Nb4 0.023(2) 0.020(2) 0.025(2) 0.0150(10) 0.0090(10) 0.0110(10)
Nb5 0.027(2) 0.028(2) 0.0240(10) 0.021(2) 0.0100(10) 0.0150(10)
Nb6 0.025(2) 0.026(2) 0.024(2) 0.0210(10) 0.0100(10) 0.0140(10)
Nb7 0.022(2) 0.025(2) 0.0210(10) 0.0190(10) 0.0060(10) 0.0060(10)
Nb8 0.023(2) 0.027(2) 0.0160(10) 0.0190(10) 0.0070(10) 0.0070(10)
Nb9 0.031(2) 0.026(2) 0.027(2) 0.022(2) 0.0080(10) 0.0050(10)
Nb10 0.028(2) 0.037(2) 0.027(2) 0.024(2) 0.0150(10) 0.012(2)
Nb11 0.035(2) 0.042(2) 0.032(2) 0.032(2) 0.0120(10) 0.007(2)
Nb12 0.036(2) 0.040(2) 0.022(2) 0.029(2) 0.0110(10) 0.0060(10)
Nb13 0.0220(10) 0.020(2) 0.0190(10) 0.0150(10) 0.0080(10) 0.0110(10)
Nb14 0.0190(10) 0.020(2) 0.0160(10) 0.0140(10) 0.0070(10) 0.0090(10)
Nb15 0.023(2) 0.028(2) 0.023(2) 0.0170(10) 0.0110(10) 0.0160(10)
Nb16 0.023(2) 0.028(2) 0.0190(10) 0.0180(10) 0.0060(10) 0.0110(10)
Nb17 0.031(2) 0.036(2) 0.026(2) 0.025(2) 0.0120(10) 0.0210(10)
Nb18 0.028(2) 0.033(2) 0.0170(10) 0.022(2) 0.0090(10) 0.0110(10)
Nb19 0.030(2) 0.021(2) 0.023(2) 0.015(2) 0.0020(10) 0.0030(10)
Nb20 0.026(2) 0.019(2) 0.031(2) 0.0110(10) 0.0050(10) 0.0120(10)
Nb21 0.022(2) 0.025(2) 0.041(2) 0.015(2) 0.0100(10) 0.014(2)
Nb22 0.046(2) 0.018(2) 0.046(2) 0.016(2) -0.001(2) 0.008(2)
Nb23 0.029(2) 0.038(2) 0.061(2) 0.014(2) 0.018(2) 0.029(2)
Nb24 0.028(2) 0.028(2) 0.049(2) 0.011(2) -0.007(2) 0.011(2)
Nb25 0.022(2) 0.036(2) 0.059(2) 0.019(2) 0.017(2) 0.026(2)
Nb26 0.040(2) 0.025(2) 0.032(2) 0.015(2) 0.010(2) 0.009(2)
Nb27 0.036(2) 0.030(2) 0.047(2) 0.023(2) 0.023(2) 0.026(2)
Nb28 0.030(2) 0.055(3) 0.075(3) 0.008(2) -0.004(2) 0.025(2)
Nb29 0.065(3) 0.019(2) 0.069(3) 0.016(2) 0.029(2) 0.015(2)
Nb30 0.037(2) 0.042(2) 0.078(3) 0.019(2) 0.034(2) 0.036(2)
Al1 0.016(5) 0.019(5) 0.022(5) 0.011(5) 0.005(4) 0.008(4)
Al2 0.024(5) 0.024(6) 0.023(5) 0.018(5) 0.011(4) 0.011(4)

loop_
_atom_site_label
_atom_site_occupancy
_atom_site_fract_x
_atom_site_fract_y
_atom_site_fract_z
_atom_site_U_iso_or_equiv
_atom_site_thermal_displace_type
Er1 1 0.37705(7) 0.07094(7) 0.31095(7) 0.0183(4) Uani
Er2 1 0.31978(7) 0.14356(7) 0.25110(8) 0.0200(4) Uani
Er3 1 0.36788(6) 0.07056(7) 0.11987(7) 0.0173(4) Uani
Er4 1 0.14770(7) -0.07335(7) 0.24143(8) 0.0203(4) Uani
Er5 1 0.13650(6) -0.07001(7) 0.05292(7) 0.0177(4) Uani
Er6 1 0.19199(6) -0.14591(7) 0.10344(7) 0.0182(4) Uani
Nb1 1 0.2631(1) -0.0977(1) 0.2924(1) 0.0187(8) Uani
Nb2 1 0.3607(1) -0.0536(1) 0.1776(1) 0.0162(8) Uani
Nb3 1 0.4282(1) -0.0017(1) 0.3679(1) 0.0208(8) Uani
Nb4 1 0.2451(1) -0.2188(1) 0.1533(2) 0.0210(8) Uani
Nb5 1 0.3134(1) -0.1658(1) 0.3410(2) 0.0236(8) Uani
Nb6 1 0.4097(1) -0.1217(1) 0.2300(2) 0.0215(8) Uani
Nb7 1 0.1556(1) 0.0517(1) 0.2385(1) 0.0214(8) Uani
Nb8 1 0.2678(1) 0.0931(1) 0.3922(1) 0.0215(8) Uani
Nb9 1 0.2776(1) 0.2156(2) 0.3819(2) 0.0275(9) Uani
Nb10 1 0.1055(1) -0.0039(2) 0.3758(2) 0.0295(9) Uani
Nb11 1 0.1173(2) 0.1185(2) 0.3663(2) 0.0334(9) Uani
Nb12 1 0.2270(2) 0.1593(2) 0.5161(2) 0.0328(9) Uani
Nb13 1 0.2635(1) 0.0751(1) 0.0282(1) 0.0186(8) Uani
Nb14 1 0.2309(1) -0.0741(1) -0.0474(1) 0.0178(8) Uani
Nb15 1 0.3591(1) 0.0688(1) -0.0637(2) 0.0233(8) Uani
Nb16 1 0.1262(1) -0.0676(1) -0.1290(1) 0.0229(8) Uani
Nb17 1 0.2546(1) 0.0740(2) -0.1451(2) 0.0273(9) Uani
Nb18 1 0.2214(1) -0.0723(2) -0.2187(1) 0.0255(9) Uani
Nb19 1 0.5730(1) 0.3529(1) 0.4434(2) 0.0288(9) Uani
Nb20 1 0.5675(1) 0.3490(1) 0.2613(2) 0.0289(9) Uani
Nb21 1 0.6261(1) 0.2886(2) 0.3290(2) 0.0297(9) Uani
Nb22 1 0.6772(2) 0.4979(2) 0.4226(2) 0.045(1) Uani
Nb23 1 0.7296(2) 0.4372(2) 0.3127(2) 0.0482(9) Uani
Nb24 1 0.7346(2) 0.4397(2) 0.4879(2) 0.045(1) Uani
Nb25 1 -0.1089(1) -0.2802(2) 0.0578(2) 0.037(1) Uani
Nb26 1 -0.0735(2) -0.3501(2) -0.0829(2) 0.040(1) Uani
Nb27 1 -0.0534(2) -0.3531(2) 0.0948(2) 0.033(1) Uani
Nb28 1 -0.2307(2) -0.4271(2) -0.1012(2) 0.074(1) Uani
Nb29 1 -0.1778(2) -0.4973(2) -0.0657(2) 0.063(1) Uani
Nb30 1 -0.2109(2) -0.4296(2) 0.0702(2) 0.056(1) Uani
Al1 1 0.4814(4) 0.2209(5) 0.2907(5) 0.021(3) Uani
Al2 1 0.0305(4) -0.2217(5) 0.0715(5) 0.022(3) Uani
Na1 1 0.3601(7) 0.0153(8) 0.6153(8) 0.055(4) Uiso
Na2 1 0.4124(9) 0.1809(9) 0.718(1) 0.082(5) Uiso
Na3 1 0.7902(8) 0.0474(9) 0.5554(9) 0.075(5) Uiso
Na4 1 0.6183(8) 0.0792(9) 0.3537(9) 0.077(5) Uiso
Na5 1 0.070(1) 0.058(1) 0.688(1) 0.103(6) Uiso
Na6 1 0.746(1) 0.335(1) 0.657(1) 0.124(8) Uiso
Na7 1 0.598(1) 0.286(1) 0.651(1) 0.134(8) Uiso
Na8 1.0 1.0000 0.0000 1.0000 0.097(9) Uiso
Na9 0.5 0.649(2) 0.326(2) 1.012(2) 0.12(1) Uiso
O1 1 0.3189(8) 0.0593(9) 0.211(1) 0.017(4) Uiso
O2 1 0.1951(9) -0.0620(9) 0.151(1) 0.023(5) Uiso
O3 1 0.4149(9) 0.1823(9) 0.336(1) 0.021(4) Uiso
O4 1 0.4103(9) 0.1790(9) 0.202(1) 0.022(4) Uiso
O5 1 0.4511(8) 0.1328(9) 0.2503(9) 0.017(4) Uiso
O6 1 0.1048(9) -0.185(1) 0.153(1) 0.025(5) Uiso
O7 1 0.0941(8) -0.1803(9) 0.021(1) 0.018(4) Uiso
O8 1 0.0640(8) -0.1306(9) 0.123(1) 0.018(4) Uiso
O9 1 0.4814(9) 0.158(1) 0.419(1) 0.028(5) Uiso
O10 1 0.3918(9) 0.263(1) 0.289(1) 0.030(5) Uiso
O11 1 0.4782(9) 0.144(1) 0.116(1) 0.031(5) Uiso
O12 1 0.0555(9) -0.161(1) 0.265(1) 0.029(5) Uiso
O13 1 0.0229(9) -0.140(1) -0.021(1) 0.029(5) Uiso
O14 1 0.1141(9) -0.267(1) 0.019(1) 0.030(5) Uiso
O15 1 0.2071(9) -0.0864(9) 0.306(1) 0.021(4) Uiso
O16 1 0.3738(8) -0.0040(9) 0.1240(9) 0.017(4) Uiso
O17 1 0.4971(9) 0.081(1) 0.444(1) 0.029(5) Uiso
O18 1 0.1762(9) -0.300(1) 0.073(1) 0.030(5) Uiso
O19 1 0.296(1) -0.210(1) 0.398(1) 0.033(5) Uiso
O20 1 0.4627(9) -0.133(1) 0.205(1) 0.030(5) Uiso
O21 1 0.2955(8) -0.0507(8) 0.2196(9) 0.012(4) Uiso
O22 1 0.2580(9) -0.143(1) 0.351(1) 0.027(5) Uiso
O23 1 0.4140(9) -0.0733(9) 0.168(1) 0.021(4) Uiso
O24 1 0.3765(9) -0.1663(9) 0.299(1) 0.022(4) Uiso
O25 1 0.3534(8) -0.0046(9) 0.3686(9) 0.014(4) Uiso
O26 1 0.4259(8) 0.0270(9) 0.2829(9) 0.014(4) Uiso
O27 1 0.2025(8) -0.1841(9) 0.194(1) 0.020(4) Uiso
O28 1 0.2760(8) -0.1494(9) 0.107(1) 0.019(4) Uiso
O29 1 0.3899(9) -0.067(1) 0.411(1) 0.025(5) Uiso
O30 1 0.4702(9) -0.0299(9) 0.322(1) 0.023(5) Uiso
O31 1 0.2430(9) -0.242(1) 0.238(1) 0.025(5) Uiso
O32 1 0.3209(8) -0.2078(9) 0.146(1) 0.019(4) Uiso
O33 1 0.3357(8) -0.1084(9) 0.260(1) 0.018(4) Uiso
O34 1 0.1343(9) 0.005(1) 0.136(1) 0.023(5) Uiso
O35 1 0.3251(9) 0.083(1) 0.390(1) 0.026(5) Uiso
O36 1 0.342(1) 0.297(1) 0.384(1) 0.043(6) Uiso
O37 1 0.041(1) -0.086(1) 0.373(1) 0.033(5) Uiso
O38 1 0.060(1) 0.128(1) 0.356(1) 0.054(7) Uiso
O39 1 0.252(1) 0.196(1) 0.620(1) 0.048(6) Uiso
O40 1 0.2243(8) 0.0479(9) 0.2731(9) 0.016(4) Uiso
O41 1 0.1006(9) 0.070(1) 0.254(1) 0.031(5) Uiso
O42 1 0.2806(9) 0.136(1) 0.498(1) 0.031(5) Uiso
O43 1 0.160(1) 0.158(1) 0.480(1) 0.044(6) Uiso
O44 1 0.2389(9) 0.1506(9) 0.267(1) 0.022(4) Uiso
O45 1 0.3222(9) 0.1809(9) 0.382(1) 0.022(4) Uiso
O46 1 0.0988(8) -0.0291(9) 0.261(1) 0.018(4) Uiso
O47 1 0.1828(9) 0.001(1) 0.376(1) 0.025(5) Uiso
O48 1 0.201(1) 0.203(1) 0.366(1) 0.032(5) Uiso
O49 1 0.2906(9) 0.235(1) 0.490(1) 0.028(5) Uiso
O50 1 0.0593(9) 0.026(1) 0.362(1) 0.031(5) Uiso
O51 1 0.1505(9) 0.058(1) 0.487(1) 0.030(5) Uiso
O52 1 0.1924(9) 0.103(1) 0.376(1) 0.027(5) Uiso
O53 1 0.2208(9) -0.1246(9) 0.002(1) 0.020(4) Uiso
O54 1 0.2805(8) 0.1242(9) 0.129(1) 0.019(4) Uiso
O55 1 0.4455(9) 0.119(1) -0.038(1) 0.027(5) Uiso
O56 1 0.0395(9) -0.117(1) -0.152(1) 0.030(5) Uiso
O57 1 0.205(1) -0.126(1) -0.312(1) 0.038(6) Uiso
O58 1 0.264(1) 0.128(1) -0.181(1) 0.041(6) Uiso
O59 1 0.2504(8) 0.0000(9) 0.0496(9) 0.015(4) Uiso
O60 1 0.2185(9) -0.1162(9) -0.152(1) 0.021(4) Uiso
O61 1 0.2670(9) 0.118(1) -0.033(1) 0.029(5) Uiso
O62 1 0.2354(9) 0.001(1) -0.235(1) 0.031(5) Uiso
O63 1 0.3299(8) -0.0002(9) -0.0183(9) 0.013(4) Uiso
O64 1 0.3528(8) 0.1102(9) 0.0353(9) 0.015(4) Uiso
O65 1 0.1403(8) -0.1106(9) -0.074(1) 0.019(4) Uiso
O66 1 0.1628(8) -0.0008(9) -0.0160(9) 0.015(4) Uiso
O67 1 0.3207(9) -0.0034(9) -0.167(1) 0.022(4) Uiso
O68 1 0.3469(9) 0.116(1) -0.107(1) 0.025(5) Uiso
O69 1 0.1322(9) -0.114(1) -0.217(1) 0.028(5) Uiso
O70 1 0.1582(9) 0.005(1) -0.160(1) 0.028(5) Uiso
O71 1 0.2414(9) -0.001(1) -0.094(1) 0.021(4) Uiso
O72 1 0.511(1) 0.316(1) 0.486(1) 0.038(6) Uiso
O73 1 0.504(1) 0.312(1) 0.182(1) 0.040(6) Uiso
O74 1 0.602(1) 0.209(1) 0.293(1) 0.046(6) Uiso
O75 1 0.696(1) 0.572(1) 0.457(1) 0.068(8) Uiso
O76 1 0.787(1) 0.468(1) 0.262(1) 0.071(8) Uiso
O77 1 0.798(1) 0.474(1) 0.573(1) 0.068(8) Uiso
O78 1 0.5118(9) 0.310(1) 0.331(1) 0.024(5) Uiso
O79 1 0.5518(9) 0.2628(9) 0.248(1) 0.020(4) Uiso
O80 1 0.5541(9) 0.2648(9) 0.380(1) 0.020(4) Uiso
O81 1 0.605(1) 0.441(1) 0.464(1) 0.036(5) Uiso
O82 1 0.600(1) 0.438(1) 0.322(1) 0.040(6) Uiso
O83 1 0.646(1) 0.388(1) 0.232(1) 0.035(5) Uiso
O84 1 0.689(1) 0.340(1) 0.282(1) 0.037(5) Uiso
O85 1 0.693(1) 0.342(1) 0.429(1) 0.041(6) Uiso
O86 1 0.651(1) 0.391(1) 0.519(1) 0.033(5) Uiso
O87 1 0.733(1) 0.511(1) 0.360(1) 0.043(6) Uiso
O88 1 0.782(1) 0.463(1) 0.415(1) 0.049(6) Uiso
O89 1 0.737(1) 0.514(1) 0.506(1) 0.045(6) Uiso
O90 1 0.650(1) 0.393(1) 0.377(1) 0.032(5) Uiso
O91 1 -0.080(1) -0.195(1) 0.103(1) 0.055(7) Uiso
O92 1 -0.017(1) -0.315(1) -0.133(1) 0.056(7) Uiso
O93 1 0.014(1) -0.321(1) 0.165(1) 0.050(6) Uiso
O94 1 -0.297(2) -0.455(2) -0.177(2) 0.11(1) Uiso
O95 1 -0.204(1) -0.577(1) -0.109(2) 0.086(9) Uiso
O96 1 -0.265(1) -0.462(1) 0.127(1) 0.070(8) Uiso
O97 1 -0.0436(9) -0.258(1) -0.005(1) 0.025(5) Uiso
O98 1 -0.0065(9) -0.313(1) 0.021(1) 0.026(5) Uiso
O99 1 -0.0315(9) -0.262(1) 0.124(1) 0.025(5) Uiso
O100 1 -0.182(1) -0.329(1) -0.035(1) 0.057(7) Uiso
O101 1 -0.154(1) -0.383(1) -0.141(1) 0.060(7) Uiso
O102 1 -0.111(1) -0.442(1) -0.113(1) 0.055(7) Uiso
O103 1 -0.098(1) -0.445(1) 0.024(1) 0.052(7) Uiso
O104 1 -0.124(1) -0.389(1) 0.138(1) 0.041(6) Uiso
O105 1 -0.166(1) -0.332(1) 0.109(1) 0.040(6) Uiso
O106 1 -0.243(1) -0.507(1) -0.136(1) 0.069(8) Uiso
O107 1 -0.226(1) -0.510(1) 0.008(1) 0.061(7) Uiso
O108 1 -0.268(1) -0.450(1) -0.019(1) 0.062(7) Uiso
O109 1 -0.140(1) -0.388(1) -0.003(1) 0.037(6) Uiso
O110 1 0.770(2) 0.424(2) 0.102(2) 0.12(1) Uiso
O111 1 0.637(2) 0.400(2) 0.096(2) 0.14(1) Uiso
O112 1 0.945(2) 0.430(2) 0.799(2) 0.14(1) Uiso
O113 1 0.971(2) 0.209(2) 0.358(3) 0.20(2) Uiso
O114 1 0.833(1) 0.372(2) 0.776(2) 0.09(1) Uiso
O115 1 0.738(3) 0.270(3) 0.406(3) 0.24(2) Uiso
O116 1 0.931(1) 0.015(2) 0.272(2) 0.09(1) Uiso
O117 1 0.868(1) 0.053(2) 0.366(2) 0.09(1) Uiso
O118 1 0.682(2) 0.305(2) 0.746(2) 0.10(1) Uiso
O119 1 0.702(2) 0.321(2) 0.931(2) 0.10(1) Uiso
O120 1 0.547(1) 0.218(1) 0.921(1) 0.068(8) Uiso
O121 1 0.651(1) 0.291(2) 0.552(2) 0.088(9) Uiso
O122 1 0.628(1) 0.162(1) 0.457(1) 0.049(6) Uiso
O123 1 0.503(1) 0.246(1) 0.563(1) 0.068(8) Uiso
O124 1 0.432(2) 0.316(2) 0.556(2) 0.12(1) Uiso
O125 1 0.557(1) 0.083(1) 0.266(1) 0.043(6) Uiso
O126 1 0.547(1) 0.167(1) 0.603(1) 0.037(5) Uiso
O127 1 0.579(1) 0.011(1) 0.427(1) 0.043(6) Uiso
O128 1 0.468(1) 0.144(1) 0.691(1) 0.067(8) Uiso
O129 1 0.445(1) 0.213(1) 0.849(2) 0.084(9) Uiso
O130 1 0.397(1) 0.011(1) 0.739(1) 0.054(7) Uiso
O131 1 0.142(2) 0.096(2) 0.917(2) 0.13(1) Uiso
O132 1 0.033(2) 0.090(2) 0.967(2) 0.11(1) Uiso
O133 1 0.025(1) 0.073(2) 0.131(2) 0.09(1) Uiso
O134 1 0.102(2) 0.412(2) 0.743(2) 0.18(2) Uiso
O135 1 0.513(2) 0.077(2) 0.938(2) 0.11(1) Uiso
O136 1 0.386(1) 0.163(1) 0.591(1) 0.074(8) Uiso
O137 1 0.337(2) 0.199(2) 0.733(2) 0.10(1) Uiso
O138 0.5 0.041(2) 0.079(2) 0.805(2) 0.04(1) Uiso
O139 1 0.209(1) 0.018(2) 0.556(2) 0.09(1) Uiso
O140 1 0.334(1) 0.031(1) 0.508(1) 0.049(6) Uiso
O141 1 0.116(2) 0.063(2) 0.043(2) 0.11(1) Uiso
O142 1 0.625(2) 0.278(2) 0.101(2) 0.14(1) Uiso
O143 1 0.313(1) 0.057(1) 0.674(1) 0.066(8) Uiso
O144 1 0.187(2) 0.135(2) 0.720(2) 0.16(2) Uiso
O145 1 0.223(2) 0.322(2) 0.387(2) 0.15(2) Uiso
O146 1 0.666(2) 0.216(2) 1.002(3) 0.20(2) Uiso
O147 1 0.656(2) 0.099(2) 0.174(2) 0.16(2) Uiso
O148 1 0.721(2) 0.107(2) 0.402(3) 0.19(2) Uiso
O149 0.5 -0.022(2) -0.021(2) 0.169(2) 0.05(1) Uiso
O150 0.5 0.5 0.0 1.0 0.30(3) Uiso
O151 1 0.817(3) 0.343(4) 0.066(4) 0.34(3) Uiso

loop_
_geom_bond_atom_site_label_1
_geom_bond_atom_site_label_2
_geom_bond_distance
_geom_bond_publ_flag
Er1 Er3 3.664(2) yes
Er1 Er2 3.678(3) yes
Er1 Er4 4.604(3) ?
Er1 Er6 4.675(6) ?
Er2 Er3 3.667(3) yes
Er2 Er5 4.564(6) ?
Er2 Er4 4.633(3) ?
Er3 Er6 4.593(3) ?
Er3 Er5 4.666(3) ?
Er4 Er6 3.652(3) yes
Er4 Er5 3.654(2) yes
Er5 Er6 3.649(4) yes
Er1 O1 2.23(2) yes
Er1 O35 2.28(3) yes
Er1 O5 2.35(2) yes
Er1 O26 2.37(3) yes
Er1 O9 2.40(2) yes
Er1 O21 2.41(2) yes
Er1 O25 2.42(3) yes
Er1 O3 2.44(3) yes
Er2 O1 2.26(3) yes
Er2 O54 2.26(2) yes
Er2 O10 2.33(2) yes
Er2 O3 2.35(2) yes
Er2 O45 2.41(2) yes
Er2 O4 2.43(2) yes
Er2 O44 2.43(3) yes
Er2 O40 2.45(2) yes
Er3 O16 2.24(3) yes
Er3 O1 2.27(2) yes
Er3 O4 2.33(2) yes
Er3 O11 2.37(2) yes
Er3 O64 2.38(3) yes
Er3 O59 2.43(2) yes
Er3 O63 2.44(2) yes
Er3 O5 2.48(2) yes
Er4 O2 2.22(2) yes
Er4 O15 2.29(3) yes
Er4 O12 2.33(2) yes
Er4 O8 2.35(2) yes
Er4 O46 2.37(3) yes
Er4 O40 2.39(2) yes
Er4 O47 2.42(2) yes
Er4 O6 2.43(2) yes
Er5 O2 2.28(3) yes
Er5 O34 2.29(3) yes
Er5 O7 2.33(3) yes
Er5 O13 2.37(2) yes
Er5 O65 2.42(2) yes
Er5 O66 2.43(2) yes
Er5 O59 2.44(2) yes
Er5 O8 2.46(2) yes
Er6 O2 2.21(3) yes
Er6 O53 2.25(2) yes
Er6 O6 2.34(2) yes
Er6 O14 2.37(2) yes
Er6 O27 2.40(3) yes
Er6 O28 2.42(3) yes
Er6 O7 2.45(2) yes
Er6 O21 2.470(10) yes
